data_7230127
loop_
_publ_author_name
'Ghanbari, Bahram'
'Shahhoseini, Leila'
'Owczarzak, Agata'
'Kubicki, Maciej'
'Kia, Reza'
'Raithby, Paul R.'

_publ_section_title
;
 Synthesis, X-ray crystallography, thermogravimetric analysis and
 spectroscopic characterization of isostructural one-dimensional
 coordination polymers as sorbents for some anions
;
_journal_issue 13
_journal_name_full CrystEngComm
_journal_page_first 1783
_journal_paper_doi 10.1039/C7CE02017A
_journal_volume 20
_journal_year 2018
_chemical_formula_moiety 'C62 H68 Cd Cl2 N8 O4'
_chemical_formula_sum 'C62 H68 Cd Cl2 N8 O4'
_chemical_formula_weight 1172.54
_space_group_crystal_system monoclinic
_space_group_IT_number 14
_space_group_name_Hall '-P 2yn'
_space_group_name_H-M_alt 'P 1 21/n 1'
_symmetry_space_group_name_Hall '-P 2yn'
_symmetry_space_group_name_H-M 'P 1 21/n 1'
_atom_sites_solution_hydrogens geom
_audit_creation_method SHELXL
_audit_update_record
;
2017-10-17 deposited with the CCDC.
2018-02-12 downloaded from the CCDC.
;
_cell_angle_alpha 90
_cell_angle_beta 91.2460(10)
_cell_angle_gamma 90
_cell_formula_units_Z 2
_cell_length_a 8.57170(10)
_cell_length_b 23.4186(3)
_cell_length_c 13.6664(2)
_cell_measurement_reflns_used 6840
_cell_measurement_temperature 150(2)
_cell_measurement_theta_max 72.9320
_cell_measurement_theta_min 3.7720
_cell_volume 2742.71(6)
_computing_cell_refinement 'CrysAlisPro 1.171.38.43'
_computing_data_collection 'CrysAlisPro 1.171.38.43'
_computing_data_reduction 'CrysAlisPro 1.171.38.43'
_computing_molecular_graphics SHELXTL
_computing_publication_material SHELXTL
_computing_structure_refinement 'SHELXL-2016/6 (Sheldrick, 2016)'
_computing_structure_solution OLEX2
_diffrn_ambient_temperature 150(2)
_diffrn_detector 'CCD plate'
_diffrn_detector_area_resol_mean 8.1150
_diffrn_detector_type EosS2
_diffrn_measured_fraction_theta_full 1.000
_diffrn_measured_fraction_theta_max 0.983
_diffrn_measurement_device 'four-circle diffractometer'
_diffrn_measurement_device_type 'SuperNova, Dual, Cu at zero, EosS2'
_diffrn_measurement_method '\w scan'
_diffrn_radiation_monochromator mirror
_diffrn_radiation_probe x-ray
_diffrn_radiation_type 'Cu K\a'
_diffrn_radiation_wavelength 1.54184
_diffrn_reflns_av_R_equivalents 0.0246
_diffrn_reflns_av_unetI/netI 0.0329
_diffrn_reflns_Laue_measured_fraction_full 1.000
_diffrn_reflns_Laue_measured_fraction_max 0.983
_diffrn_reflns_limit_h_max 10
_diffrn_reflns_limit_h_min -7
_diffrn_reflns_limit_k_max 28
_diffrn_reflns_limit_k_min -28
_diffrn_reflns_limit_l_max 16
_diffrn_reflns_limit_l_min -16
_diffrn_reflns_number 11566
_diffrn_reflns_point_group_measured_fraction_full 1.000
_diffrn_reflns_point_group_measured_fraction_max 0.983
_diffrn_reflns_theta_full 67.684
_diffrn_reflns_theta_max 73.352
_diffrn_reflns_theta_min 3.745
_diffrn_source 'micro-focus sealed X-ray tube'
_diffrn_source_type 'SuperNova (Cu) X-ray Source'
_exptl_absorpt_coefficient_mu 4.536
_exptl_absorpt_correction_T_max 1.00000
_exptl_absorpt_correction_T_min 0.70709
_exptl_absorpt_correction_type multi-scan
_exptl_absorpt_process_details
;
CrysAlisPro 1.171.38.43 (Rigaku Oxford Diffraction, 2015)
Empirical absorption correction using spherical harmonics,
 implemented in SCALE3 ABSPACK scaling algorithm.
;
_exptl_crystal_colour pale-yellow
_exptl_crystal_density_diffrn 1.420
_exptl_crystal_description block
_exptl_crystal_F_000 1220
_exptl_crystal_size_max 0.120
_exptl_crystal_size_mid 0.110
_exptl_crystal_size_min 0.080
_refine_diff_density_max 0.609
_refine_diff_density_min -0.269
_refine_diff_density_rms 0.050
_refine_ls_extinction_method none
_refine_ls_goodness_of_fit_ref 1.055
_refine_ls_hydrogen_treatment constr
_refine_ls_matrix_type full
_refine_ls_number_parameters 349
_refine_ls_number_reflns 5415
_refine_ls_number_restraints 0
_refine_ls_restrained_S_all 1.055
_refine_ls_R_factor_all 0.0312
_refine_ls_R_factor_gt 0.0280
_refine_ls_shift/su_max 0.001
_refine_ls_shift/su_mean 0.000
_refine_ls_structure_factor_coef Fsqd
_refine_ls_weighting_details 'w=1/[\s^2^(Fo^2^)+(0.0266P)^2^+0.8649P] where P=(Fo^2^+2Fc^2^)/3'
_refine_ls_weighting_scheme calc
_refine_ls_wR_factor_gt 0.0649
_refine_ls_wR_factor_ref 0.0666
_reflns_Friedel_coverage 0.000
_reflns_number_gt 4971
_reflns_number_total 5415
_reflns_threshold_expression 'I > 2\s(I)'
_cod_data_source_file c7ce02017a2.cif
_cod_data_source_block cd
_cod_depositor_comments 'Adding full bibliography for 7230123--7230129.cif.'
_cod_database_code 7230127
_shelx_shelxl_version_number 2016/6
_shelx_space_group_comment
;
The symmetry employed for this shelxl refinement is uniquely defined
by the following loop, which should always be used as a source of
symmetry information in preference to the above space-group names.
They are only intended as comments.
;
_shelx_estimated_absorpt_t_min 0.612
_shelx_estimated_absorpt_t_max 0.713

loop_
_space_group_symop_operation_xyz
'x, y, z'
'-x+1/2, y+1/2, -z+1/2'
'-x, -y, -z'
'x-1/2, -y-1/2, z-1/2'

loop_
_atom_site_label
_atom_site_type_symbol
_atom_site_fract_x
_atom_site_fract_y
_atom_site_fract_z
_atom_site_U_iso_or_equiv
_atom_site_adp_type
_atom_site_occupancy
_atom_site_site_symmetry_order
_atom_site_calc_flag
_atom_site_refinement_flags_posn
_atom_site_refinement_flags_adp
_atom_site_refinement_flags_occupancy
Cd1 Cd 0.000000 0.500000 1.000000 0.02211(6) Uani 1 2 d S . P
Cl2 Cl -0.25853(5) 0.54477(2) 1.06357(3) 0.02939(10) Uani 1 1 d . . .
O14 O 0.51299(17) 0.66956(6) 0.81622(10) 0.0304(3) Uani 1 1 d . . .
O11 O 0.58546(15) 0.59328(6) 0.65988(10) 0.0291(3) Uani 1 1 d . . .
C21 C 0.3808(2) 0.77343(9) 0.76708(14) 0.0278(4) Uani 1 1 d . . .
H21A H 0.345151 0.813636 0.767640 0.033 Uiso 1 1 calc R U .
H21B H 0.490335 0.773021 0.745559 0.033 Uiso 1 1 calc R U .
C33 C 0.1233(2) 0.73386(8) 0.72871(13) 0.0252(4) Uani 1 1 d . . .
H33A H 0.052990 0.732311 0.670348 0.030 Uiso 1 1 calc R U .
H33B H 0.093959 0.767716 0.767572 0.030 Uiso 1 1 calc R U .
N27 N 0.14410(19) 0.54673(7) 1.12844(11) 0.0262(3) Uani 1 1 d . . .
N3 N 0.33933(18) 0.63007(7) 0.45205(11) 0.0236(3) Uani 1 1 d . . .
N22 N 0.28367(18) 0.74088(7) 0.69662(11) 0.0230(3) Uani 1 1 d . . .
C5 C 0.5772(2) 0.56936(8) 0.49168(14) 0.0261(4) Uani 1 1 d . . .
N34 N 0.04273(18) 0.58149(7) 0.89894(11) 0.0245(3) Uani 1 1 d . . .
C12 C 0.6766(2) 0.59959(10) 0.74834(14) 0.0314(4) Uani 1 1 d . . .
H12A H 0.753129 0.630864 0.740766 0.038 Uiso 1 1 calc R U .
H12B H 0.734811 0.563883 0.762265 0.038 Uiso 1 1 calc R U .
C10 C 0.6666(2) 0.58073(8) 0.57669(14) 0.0268(4) Uani 1 1 d . . .
C38 C 0.1577(2) 0.62798(9) 0.76127(13) 0.0258(4) Uani 1 1 d . . .
H38 H 0.217474 0.624803 0.703815 0.031 Uiso 1 1 calc R U .
C30 C 0.3037(2) 0.60704(8) 0.27647(13) 0.0247(4) Uani 1 1 d . . .
C35 C -0.0138(2) 0.63223(9) 0.92563(14) 0.0277(4) Uani 1 1 d . . .
H35 H -0.074316 0.634241 0.982946 0.033 Uiso 1 1 calc R U .
C31 C 0.3838(2) 0.57943(9) 0.20275(14) 0.0267(4) Uani 1 1 d . . .
H31 H 0.494477 0.580971 0.201384 0.032 Uiso 1 1 calc R U .
C24 C 0.2523(2) 0.72323(9) 0.51956(13) 0.0262(4) Uani 1 1 d . . .
H24A H 0.148998 0.705913 0.531379 0.031 Uiso 1 1 calc R U .
H24B H 0.247673 0.742296 0.454913 0.031 Uiso 1 1 calc R U .
C23 C 0.2903(2) 0.76708(8) 0.59927(13) 0.0260(4) Uani 1 1 d . . .
H23A H 0.395996 0.782804 0.589310 0.031 Uiso 1 1 calc R U .
H23B H 0.214734 0.798992 0.594760 0.031 Uiso 1 1 calc R U .
C4 C 0.4003(2) 0.57464(8) 0.48625(13) 0.0254(4) Uani 1 1 d . . .
H4A H 0.358995 0.544499 0.442005 0.030 Uiso 1 1 calc R U .
H4B H 0.359273 0.567125 0.552171 0.030 Uiso 1 1 calc R U .
C37 C 0.0987(2) 0.68075(8) 0.78960(13) 0.0225(4) Uani 1 1 d . . .
C32 C 0.3001(2) 0.54952(9) 0.13100(13) 0.0265(4) Uani 1 1 d . . .
H32 H 0.356052 0.530237 0.081688 0.032 Uiso 1 1 calc R U .
C25 C 0.3769(2) 0.67682(9) 0.51968(13) 0.0250(4) Uani 1 1 d . . .
H25A H 0.477693 0.693990 0.501450 0.030 Uiso 1 1 calc R U .
H25B H 0.389325 0.661212 0.586718 0.030 Uiso 1 1 calc R U .
C29 C 0.1426(2) 0.60326(9) 0.27472(14) 0.0291(4) Uani 1 1 d . . .
H29 H 0.083748 0.620835 0.324563 0.035 Uiso 1 1 calc R U .
C19 C 0.3041(2) 0.77975(9) 0.94350(14) 0.0290(4) Uani 1 1 d . . .
H19 H 0.267366 0.817348 0.930734 0.035 Uiso 1 1 calc R U .
C39 C 0.1281(2) 0.58005(9) 0.81787(14) 0.0272(4) Uani 1 1 d . . .
H39 H 0.170532 0.544488 0.798172 0.033 Uiso 1 1 calc R U .
C36 C 0.0118(2) 0.68213(9) 0.87344(14) 0.0276(4) Uani 1 1 d . . .
H36 H -0.030501 0.717234 0.895467 0.033 Uiso 1 1 calc R U .
C15 C 0.4354(2) 0.69505(9) 0.89111(14) 0.0261(4) Uani 1 1 d . . .
C26 C 0.3844(2) 0.64409(9) 0.35251(13) 0.0257(4) Uani 1 1 d . . .
H26A H 0.498738 0.639507 0.347201 0.031 Uiso 1 1 calc R U .
H26B H 0.358824 0.684598 0.339061 0.031 Uiso 1 1 calc R U .
C13 C 0.5713(2) 0.61278(9) 0.83131(14) 0.0309(4) Uani 1 1 d . . .
H13A H 0.483875 0.585174 0.832449 0.037 Uiso 1 1 calc R U .
H13B H 0.629727 0.610371 0.894453 0.037 Uiso 1 1 calc R U .
C20 C 0.3741(2) 0.74955(9) 0.86956(14) 0.0260(4) Uani 1 1 d . . .
C28 C 0.0679(2) 0.57360(10) 0.19956(14) 0.0309(4) Uani 1 1 d . . .
H28 H -0.042927 0.572248 0.198381 0.037 Uiso 1 1 calc R U .
C18 C 0.2861(2) 0.75644(10) 1.03622(15) 0.0329(4) Uani 1 1 d . . .
H18 H 0.237847 0.777786 1.086353 0.040 Uiso 1 1 calc R U .
C6 C 0.6566(3) 0.55238(9) 0.40852(15) 0.0320(4) Uani 1 1 d . . .
H6 H 0.598096 0.542738 0.351042 0.038 Uiso 1 1 calc R U .
C9 C 0.8289(2) 0.57782(9) 0.57534(16) 0.0327(4) Uani 1 1 d . . .
H9 H 0.888487 0.586084 0.633042 0.039 Uiso 1 1 calc R U .
C17 C 0.3396(3) 0.70173(10) 1.05405(15) 0.0347(5) Uani 1 1 d . . .
H17 H 0.324055 0.684850 1.116298 0.042 Uiso 1 1 calc R U .
C16 C 0.4158(2) 0.67089(10) 0.98233(15) 0.0317(4) Uani 1 1 d . . .
H16 H 0.453988 0.633585 0.995936 0.038 Uiso 1 1 calc R U .
C7 C 0.8179(3) 0.54912(10) 0.40696(16) 0.0370(5) Uani 1 1 d . . .
H7 H 0.868820 0.537510 0.349205 0.044 Uiso 1 1 calc R U .
C8 C 0.9038(2) 0.56292(10) 0.49027(17) 0.0362(5) Uani 1 1 d . . .
H8 H 1.014605 0.562201 0.489226 0.043 Uiso 1 1 calc R U .

loop_
_atom_site_aniso_label
_atom_site_aniso_U_11
_atom_site_aniso_U_22
_atom_site_aniso_U_33
_atom_site_aniso_U_23
_atom_site_aniso_U_13
_atom_site_aniso_U_12
Cd1 0.02581(9) 0.02252(10) 0.01792(9) 0.00045(6) -0.00130(6) -0.00257(7)
Cl2 0.0260(2) 0.0344(2) 0.0278(2) -0.00133(18) 0.00022(16) 0.00287(18)
O14 0.0372(7) 0.0294(7) 0.0245(7) 0.0016(5) -0.0011(5) 0.0075(6)
O11 0.0269(6) 0.0347(8) 0.0256(7) -0.0013(6) -0.0053(5) 0.0056(6)
C21 0.0310(9) 0.0238(9) 0.0286(10) 0.0018(7) -0.0026(7) -0.0038(8)
C33 0.0265(9) 0.0258(10) 0.0231(9) 0.0021(7) -0.0005(7) 0.0022(8)
N27 0.0295(8) 0.0279(8) 0.0211(7) -0.0014(6) -0.0026(6) -0.0020(7)
N3 0.0269(8) 0.0242(8) 0.0197(7) 0.0009(6) -0.0018(6) -0.0005(6)
N22 0.0252(7) 0.0238(8) 0.0199(7) 0.0025(6) -0.0003(6) -0.0018(6)
C5 0.0292(10) 0.0206(9) 0.0286(9) 0.0030(7) 0.0002(7) 0.0011(8)
N34 0.0278(8) 0.0239(8) 0.0219(7) 0.0005(6) -0.0008(6) -0.0043(6)
C12 0.0294(9) 0.0363(11) 0.0282(10) 0.0011(8) -0.0081(8) 0.0075(9)
C10 0.0304(9) 0.0213(9) 0.0288(9) 0.0003(7) 0.0001(7) 0.0031(8)
C38 0.0291(9) 0.0254(10) 0.0230(9) -0.0008(7) 0.0040(7) -0.0019(8)
C30 0.0308(9) 0.0247(9) 0.0185(8) 0.0033(7) -0.0025(7) -0.0009(8)
C35 0.0297(9) 0.0292(10) 0.0245(9) -0.0015(7) 0.0053(7) -0.0020(8)
C31 0.0248(9) 0.0313(10) 0.0240(9) 0.0011(8) 0.0000(7) -0.0008(8)
C24 0.0269(9) 0.0314(10) 0.0201(8) 0.0028(7) -0.0013(7) 0.0030(8)
C23 0.0298(9) 0.0235(9) 0.0249(9) 0.0048(7) 0.0020(7) 0.0028(8)
C4 0.0295(9) 0.0237(9) 0.0228(9) 0.0027(7) -0.0021(7) -0.0044(8)
C37 0.0210(8) 0.0239(9) 0.0225(8) 0.0003(7) -0.0034(6) -0.0014(7)
C32 0.0300(9) 0.0278(10) 0.0217(9) -0.0021(7) -0.0003(7) 0.0012(8)
C25 0.0252(9) 0.0284(10) 0.0211(8) -0.0011(7) -0.0028(7) -0.0001(8)
C29 0.0302(9) 0.0367(11) 0.0203(9) -0.0033(8) 0.0006(7) 0.0023(8)
C19 0.0291(9) 0.0278(10) 0.0298(10) -0.0028(8) -0.0071(7) -0.0006(8)
C39 0.0317(9) 0.0235(9) 0.0266(9) -0.0029(7) 0.0031(7) -0.0014(8)
C36 0.0310(9) 0.0238(10) 0.0280(9) -0.0023(7) 0.0034(7) 0.0024(8)
C15 0.0254(9) 0.0282(10) 0.0245(9) -0.0025(8) -0.0060(7) -0.0006(8)
C26 0.0295(9) 0.0269(10) 0.0207(9) 0.0013(7) -0.0007(7) -0.0034(8)
C13 0.0350(10) 0.0322(11) 0.0252(9) 0.0025(8) -0.0071(8) 0.0092(9)
C20 0.0254(9) 0.0268(10) 0.0256(9) -0.0002(7) -0.0078(7) -0.0054(8)
C28 0.0261(9) 0.0439(12) 0.0228(9) -0.0025(8) -0.0005(7) -0.0017(9)
C18 0.0343(10) 0.0387(12) 0.0257(10) -0.0062(8) -0.0052(8) 0.0022(9)
C6 0.0391(11) 0.0283(10) 0.0286(10) 0.0010(8) -0.0002(8) 0.0022(9)
C9 0.0289(10) 0.0318(11) 0.0372(11) 0.0012(9) -0.0061(8) 0.0043(8)
C17 0.0391(11) 0.0425(13) 0.0222(9) 0.0027(8) -0.0050(8) -0.0006(10)
C16 0.0349(10) 0.0327(11) 0.0270(10) 0.0004(8) -0.0076(8) 0.0029(9)
C7 0.0394(11) 0.0351(12) 0.0368(11) 0.0017(9) 0.0092(9) 0.0061(10)
C8 0.0278(10) 0.0357(12) 0.0453(12) 0.0033(10) 0.0035(9) 0.0067(9)

loop_
_atom_type_symbol
_atom_type_description
_atom_type_scat_dispersion_real
_atom_type_scat_dispersion_imag
_atom_type_scat_source
C C 0.0181 0.0091 'International Tables Vol C Tables 4.2.6.8 and 6.1.1.4'
H H 0.0000 0.0000 'International Tables Vol C Tables 4.2.6.8 and 6.1.1.4'
Cd Cd 0.1185 4.6533 'International Tables Vol C Tables 4.2.6.8 and 6.1.1.4'
Cl Cl 0.3639 0.7018 'International Tables Vol C Tables 4.2.6.8 and 6.1.1.4'
N N 0.0311 0.0180 'International Tables Vol C Tables 4.2.6.8 and 6.1.1.4'
O O 0.0492 0.0322 'International Tables Vol C Tables 4.2.6.8 and 6.1.1.4'

loop_
_geom_angle_atom_site_label_1
_geom_angle_atom_site_label_2
_geom_angle_atom_site_label_3
_geom_angle
_geom_angle_site_symmetry_1
_geom_angle_site_symmetry_3
N34 Cd1 N34 180.0 3_567 .
N34 Cd1 N27 91.40(5) 3_567 .
N34 Cd1 N27 88.60(5) . .
N34 Cd1 N27 88.60(5) 3_567 3_567
N34 Cd1 N27 91.40(5) . 3_567
N27 Cd1 N27 180.0 . 3_567
N34 Cd1 Cl2 89.23(4) 3_567 .
N34 Cd1 Cl2 90.77(4) . .
N27 Cd1 Cl2 90.03(4) . .
N27 Cd1 Cl2 89.97(4) 3_567 .
N34 Cd1 Cl2 90.77(4) 3_567 3_567
N34 Cd1 Cl2 89.23(4) . 3_567
N27 Cd1 Cl2 89.97(4) . 3_567
N27 Cd1 Cl2 90.03(4) 3_567 3_567
Cl2 Cd1 Cl2 180.0 . 3_567
C15 O14 C13 118.03(16) . .
C10 O11 C12 116.27(16) . .
N22 C21 C20 112.50(16) . .
N22 C21 H21A 109.1 . .
C20 C21 H21A 109.1 . .
N22 C21 H21B 109.1 . .
C20 C21 H21B 109.1 . .
H21A C21 H21B 107.8 . .
N22 C33 C37 113.65(15) . .
N22 C33 H33A 108.8 . .
C37 C33 H33A 108.8 . .
N22 C33 H33B 108.8 . .
C37 C33 H33B 108.8 . .
H33A C33 H33B 107.7 . .
C32 N27 C28 117.44(17) 1_556 1_556
C32 N27 Cd1 122.80(13) 1_556 .
C28 N27 Cd1 119.70(13) 1_556 .
C26 N3 C25 111.17(15) . .
C26 N3 C4 113.26(15) . .
C25 N3 C4 112.79(14) . .
C33 N22 C23 112.00(14) . .
C33 N22 C21 112.60(15) . .
C23 N22 C21 110.13(15) . .
C6 C5 C10 117.48(19) . .
C6 C5 C4 119.13(18) . .
C10 C5 C4 123.39(18) . .
C35 N34 C39 117.07(17) . .
C35 N34 Cd1 119.43(12) . .
C39 N34 Cd1 123.42(13) . .
O11 C12 C13 109.48(16) . .
O11 C12 H12A 109.8 . .
C13 C12 H12A 109.8 . .
O11 C12 H12B 109.8 . .
C13 C12 H12B 109.8 . .
H12A C12 H12B 108.2 . .
O11 C10 C9 122.93(18) . .
O11 C10 C5 116.60(17) . .
C9 C10 C5 120.46(19) . .
C39 C38 C37 119.35(17) . .
C39 C38 H38 120.3 . .
C37 C38 H38 120.3 . .
C29 C30 C31 117.76(18) . .
C29 C30 C26 119.39(17) . .
C31 C30 C26 122.68(18) . .
N34 C35 C36 123.06(17) . .
N34 C35 H35 118.5 . .
C36 C35 H35 118.5 . .
C30 C31 C32 119.30(18) . .
C30 C31 H31 120.3 . .
C32 C31 H31 120.3 . .
C25 C24 C23 109.88(15) . .
C25 C24 H24A 109.7 . .
C23 C24 H24A 109.7 . .
C25 C24 H24B 109.7 . .
C23 C24 H24B 109.7 . .
H24A C24 H24B 108.2 . .
N22 C23 C24 110.71(16) . .
N22 C23 H23A 109.5 . .
C24 C23 H23A 109.5 . .
N22 C23 H23B 109.5 . .
C24 C23 H23B 109.5 . .
H23A C23 H23B 108.1 . .
N3 C4 C5 115.71(15) . .
N3 C4 H4A 108.4 . .
C5 C4 H4A 108.4 . .
N3 C4 H4B 108.4 . .
C5 C4 H4B 108.4 . .
H4A C4 H4B 107.4 . .
C36 C37 C38 117.20(18) . .
C36 C37 C33 121.43(18) . .
C38 C37 C33 121.33(16) . .
N27 C32 C31 122.86(18) 1_554 .
N27 C32 H32 118.6 1_554 .
C31 C32 H32 118.6 . .
N3 C25 C24 112.85(15) . .
N3 C25 H25A 109.0 . .
C24 C25 H25A 109.0 . .
N3 C25 H25B 109.0 . .
C24 C25 H25B 109.0 . .
H25A C25 H25B 107.8 . .
C30 C29 C28 119.34(18) . .
C30 C29 H29 120.3 . .
C28 C29 H29 120.3 . .
C20 C19 C18 121.6(2) . .
C20 C19 H19 119.2 . .
C18 C19 H19 119.2 . .
N34 C39 C38 123.28(18) . .
N34 C39 H39 118.4 . .
C38 C39 H39 118.4 . .
C37 C36 C35 120.04(19) . .
C37 C36 H36 120.0 . .
C35 C36 H36 120.0 . .
O14 C15 C16 124.49(19) . .
O14 C15 C20 115.05(17) . .
C16 C15 C20 120.46(19) . .
N3 C26 C30 112.68(16) . .
N3 C26 H26A 109.1 . .
C30 C26 H26A 109.1 . .
N3 C26 H26B 109.1 . .
C30 C26 H26B 109.1 . .
H26A C26 H26B 107.8 . .
O14 C13 C12 107.25(17) . .
O14 C13 H13A 110.3 . .
C12 C13 H13A 110.3 . .
O14 C13 H13B 110.3 . .
C12 C13 H13B 110.3 . .
H13A C13 H13B 108.5 . .
C19 C20 C15 118.48(19) . .
C19 C20 C21 120.97(19) . .
C15 C20 C21 120.52(18) . .
N27 C28 C29 123.27(18) 1_554 .
N27 C28 H28 118.4 1_554 .
C29 C28 H28 118.4 . .
C17 C18 C19 118.8(2) . .
C17 C18 H18 120.6 . .
C19 C18 H18 120.6 . .
C7 C6 C5 122.2(2) . .
C7 C6 H6 118.9 . .
C5 C6 H6 118.9 . .
C8 C9 C10 120.3(2) . .
C8 C9 H9 119.8 . .
C10 C9 H9 119.8 . .
C18 C17 C16 121.1(2) . .
C18 C17 H17 119.5 . .
C16 C17 H17 119.5 . .
C15 C16 C17 119.4(2) . .
C15 C16 H16 120.3 . .
C17 C16 H16 120.3 . .
C8 C7 C6 119.3(2) . .
C8 C7 H7 120.4 . .
C6 C7 H7 120.4 . .
C7 C8 C9 120.1(2) . .
C7 C8 H8 119.9 . .
C9 C8 H8 119.9 . .

loop_
_geom_bond_atom_site_label_1
_geom_bond_atom_site_label_2
_geom_bond_distance
_geom_bond_site_symmetry_2
Cd1 N34 2.3886(16) 3_567
Cd1 N34 2.3886(16) .
Cd1 N27 2.3896(16) .
Cd1 N27 2.3897(15) 3_567
Cd1 Cl2 2.6170(5) .
Cd1 Cl2 2.6170(5) 3_567
O14 C15 1.369(2) .
O14 C13 1.434(2) .
O11 C10 1.377(2) .
O11 C12 1.433(2) .
C21 N22 1.472(2) .
C21 C20 1.510(3) .
C21 H21A 0.9900 .
C21 H21B 0.9900 .
C33 N22 1.461(2) .
C33 C37 1.514(3) .
C33 H33A 0.9900 .
C33 H33B 0.9900 .
N27 C32 1.338(3) 1_556
N27 C28 1.340(3) 1_556
N3 C26 1.460(2) .
N3 C25 1.464(2) .
N3 C4 1.472(2) .
N22 C23 1.467(2) .
C5 C6 1.395(3) .
C5 C10 1.403(3) .
C5 C4 1.521(3) .
N34 C35 1.337(3) .
N34 C39 1.342(2) .
C12 C13 1.497(3) .
C12 H12A 0.9900 .
C12 H12B 0.9900 .
C10 C9 1.394(3) .
C38 C39 1.390(3) .
C38 C37 1.393(3) .
C38 H38 0.9500 .
C30 C29 1.384(3) .
C30 C31 1.391(3) .
C30 C26 1.510(2) .
C35 C36 1.389(3) .
C35 H35 0.9500 .
C31 C32 1.392(3) .
C31 H31 0.9500 .
C24 C25 1.524(3) .
C24 C23 1.527(3) .
C24 H24A 0.9900 .
C24 H24B 0.9900 .
C23 H23A 0.9900 .
C23 H23B 0.9900 .
C4 H4A 0.9900 .
C4 H4B 0.9900 .
C37 C36 1.380(3) .
C32 H32 0.9500 .
C25 H25A 0.9900 .
C25 H25B 0.9900 .
C29 C28 1.385(3) .
C29 H29 0.9500 .
C19 C20 1.381(3) .
C19 C18 1.391(3) .
C19 H19 0.9500 .
C39 H39 0.9500 .
C36 H36 0.9500 .
C15 C16 1.383(3) .
C15 C20 1.409(3) .
C26 H26A 0.9900 .
C26 H26B 0.9900 .
C13 H13A 0.9900 .
C13 H13B 0.9900 .
C28 H28 0.9500 .
C18 C17 1.381(3) .
C18 H18 0.9500 .
C6 C7 1.385(3) .
C6 H6 0.9500 .
C9 C8 1.385(3) .
C9 H9 0.9500 .
C17 C16 1.392(3) .
C17 H17 0.9500 .
C16 H16 0.9500 .
C7 C8 1.381(3) .
C7 H7 0.9500 .
C8 H8 0.9500 .

loop_
_geom_torsion_atom_site_label_1
_geom_torsion_atom_site_label_2
_geom_torsion_atom_site_label_3
_geom_torsion_atom_site_label_4
_geom_torsion
_geom_torsion_site_symmetry_4
C37 C33 N22 C23 145.55(16) .
C37 C33 N22 C21 -89.69(19) .
C20 C21 N22 C33 52.3(2) .
C20 C21 N22 C23 178.05(16) .
C10 O11 C12 C13 -179.72(17) .
C12 O11 C10 C9 -4.1(3) .
C12 O11 C10 C5 174.37(18) .
C6 C5 C10 O11 -175.32(18) .
C4 C5 C10 O11 4.7(3) .
C6 C5 C10 C9 3.2(3) .
C4 C5 C10 C9 -176.78(18) .
C39 N34 C35 C36 0.2(3) .
Cd1 N34 C35 C36 177.01(15) .
C29 C30 C31 C32 0.1(3) .
C26 C30 C31 C32 -175.19(18) .
C33 N22 C23 C24 -77.90(19) .
C21 N22 C23 C24 155.97(16) .
C25 C24 C23 N22 -64.5(2) .
C26 N3 C4 C5 61.8(2) .
C25 N3 C4 C5 -65.6(2) .
C6 C5 C4 N3 -86.9(2) .
C10 C5 C4 N3 93.1(2) .
C39 C38 C37 C36 -0.5(3) .
C39 C38 C37 C33 -178.06(17) .
N22 C33 C37 C36 136.32(18) .
N22 C33 C37 C38 -46.2(2) .
C30 C31 C32 N27 1.1(3) 1_554
C26 N3 C25 C24 83.19(19) .
C4 N3 C25 C24 -148.34(16) .
C23 C24 C25 N3 173.91(15) .
C31 C30 C29 C28 -1.4(3) .
C26 C30 C29 C28 174.05(19) .
C35 N34 C39 C38 -0.8(3) .
Cd1 N34 C39 C38 -177.49(14) .
C37 C38 C39 N34 1.0(3) .
C38 C37 C36 C35 -0.1(3) .
C33 C37 C36 C35 177.48(17) .
N34 C35 C36 C37 0.2(3) .
C13 O14 C15 C16 3.3(3) .
C13 O14 C15 C20 -176.77(16) .
C25 N3 C26 C30 -161.52(16) .
C4 N3 C26 C30 70.3(2) .
C29 C30 C26 N3 54.1(2) .
C31 C30 C26 N3 -130.77(19) .
C15 O14 C13 C12 -168.93(16) .
O11 C12 C13 O14 -70.1(2) .
C18 C19 C20 C15 -3.3(3) .
C18 C19 C20 C21 174.83(18) .
O14 C15 C20 C19 -175.42(17) .
C16 C15 C20 C19 4.5(3) .
O14 C15 C20 C21 6.4(3) .
C16 C15 C20 C21 -173.65(18) .
N22 C21 C20 C19 -112.1(2) .
N22 C21 C20 C15 66.0(2) .
C30 C29 C28 N27 1.7(3) 1_554
C20 C19 C18 C17 -0.1(3) .
C10 C5 C6 C7 -2.9(3) .
C4 C5 C6 C7 177.1(2) .
O11 C10 C9 C8 177.6(2) .
C5 C10 C9 C8 -0.8(3) .
C19 C18 C17 C16 2.5(3) .
O14 C15 C16 C17 177.69(19) .
C20 C15 C16 C17 -2.3(3) .
C18 C17 C16 C15 -1.3(3) .
C5 C6 C7 C8 0.2(3) .
C6 C7 C8 C9 2.4(4) .
C10 C9 C8 C7 -2.0(4) .
